data_7101449
loop_
_publ_author_name
'Cameron Jones'
'Shaun P. Green'
'Peter Junk'
'Kai-Alexander Lippert'
'Andreas Stasch'

_publ_section_title
;
Synthetic, Structural and Theoretical Studies of
Amidinate and Guanidinate Stabilised Germanium(I) Dimers
;
_journal_issue 38
_journal_name_full 'Chemical Communications'
_journal_paper_doi 10.1039/b610645e
_journal_year 2006
_chemical_formula_sum 'C62 H94 Ge2 N4 O'
_chemical_formula_weight 1056.59
_chemical_name_systematic
;
?
;
_space_group_IT_number 15
_symmetry_cell_setting monoclinic
_symmetry_space_group_name_Hall '-C 2yc'
_symmetry_space_group_name_H-M 'C 1 2/c 1'
_atom_sites_solution_hydrogens geom
_atom_sites_solution_primary direct
_atom_sites_solution_secondary difmap
_audit_creation_method SHELXL-97
_cell_angle_alpha 90.00
_cell_angle_beta 95.77(3)
_cell_angle_gamma 90.00
_cell_formula_units_Z 4
_cell_length_a 19.051(4)
_cell_length_b 16.770(3)
_cell_length_c 19.911(4)
_cell_measurement_temperature 150(2)
_cell_volume 6329(2)
_computing_structure_refinement 'SHELXL-97 (Sheldrick, 1997)'
_computing_structure_solution 'SHELXS-97 (Sheldrick, 1990)'
_diffrn_ambient_temperature 150(2)
_diffrn_measured_fraction_theta_full 0.986
_diffrn_measured_fraction_theta_max 0.986
_diffrn_measurement_device_type 'Nonius Kappa CCD'
_diffrn_radiation_monochromator graphite
_diffrn_radiation_source 'fine-focus sealed tube'
_diffrn_radiation_type MoK\a
_diffrn_radiation_wavelength 0.71073
_diffrn_reflns_av_R_equivalents 0.0488
_diffrn_reflns_av_sigmaI/netI 0.0708
_diffrn_reflns_limit_h_max 24
_diffrn_reflns_limit_h_min -24
_diffrn_reflns_limit_k_max 21
_diffrn_reflns_limit_k_min -21
_diffrn_reflns_limit_l_max 25
_diffrn_reflns_limit_l_min -25
_diffrn_reflns_number 13324
_diffrn_reflns_theta_full 27.06
_diffrn_reflns_theta_max 27.06
_diffrn_reflns_theta_min 3.34
_exptl_absorpt_coefficient_mu 0.989
_exptl_absorpt_correction_T_max 0.938
_exptl_absorpt_correction_T_min 0.726
_exptl_absorpt_correction_type multi-scan
_exptl_absorpt_process_details 'Sortav (Blessing, 1995)'
_exptl_crystal_colour green-red
_exptl_crystal_density_diffrn 1.109
_exptl_crystal_density_method 'not measured'
_exptl_crystal_description block
_exptl_crystal_F_000 2264
_exptl_crystal_size_max 0.20
_exptl_crystal_size_mid 0.15
_exptl_crystal_size_min 0.10
_refine_diff_density_max 0.588
_refine_diff_density_min -0.421
_refine_diff_density_rms 0.068
_refine_ls_extinction_method none
_refine_ls_goodness_of_fit_ref 1.033
_refine_ls_hydrogen_treatment constr
_refine_ls_matrix_type full
_refine_ls_number_parameters 321
_refine_ls_number_reflns 6871
_refine_ls_number_restraints 1
_refine_ls_restrained_S_all 1.041
_refine_ls_R_factor_all 0.0791
_refine_ls_R_factor_gt 0.0504
_refine_ls_shift/su_max 0.001
_refine_ls_shift/su_mean 0.000
_refine_ls_structure_factor_coef Fsqd
_refine_ls_weighting_details 'calc w=1/[\s^2^(Fo^2^)+(0.0545P)^2^+2.5289P] where P=(Fo^2^+2Fc^2^)/3'
_refine_ls_weighting_scheme calc
_refine_ls_wR_factor_gt 0.1112
_refine_ls_wR_factor_ref 0.1211
_reflns_number_gt 4935
_reflns_number_total 6871
_reflns_threshold_expression >2sigma(I)
_cod_data_source_file b610645e.txt
_cod_original_sg_symbol_H-M C2/c
_cod_database_code 7101449

loop_
_symmetry_equiv_pos_as_xyz
'x, y, z'
'-x, y, -z+1/2'
'x+1/2, y+1/2, z'
'-x+1/2, y+1/2, -z+1/2'
'-x, -y, -z'
'x, -y, z-1/2'
'-x+1/2, -y+1/2, -z'
'x+1/2, -y+1/2, z-1/2'

loop_
_atom_site_label
_atom_site_type_symbol
_atom_site_fract_x
_atom_site_fract_y
_atom_site_fract_z
_atom_site_U_iso_or_equiv
_atom_site_adp_type
_atom_site_occupancy
_atom_site_symmetry_multiplicity
_atom_site_calc_flag
_atom_site_refinement_flags
Ge1 Ge 0.932636(15) 0.740678(15) 0.260131(13) 0.02448(12) Uani 1 1 d .
O1 O 1.0064(4) 0.7595(4) 0.6721(3) 0.0838(18) Uiso 0.50 1 d P
N1 N 0.94272(11) 0.80707(12) 0.34593(10) 0.0239(5) Uani 1 1 d .
N2 N 0.94172(11) 0.67889(12) 0.34935(10) 0.0234(5) Uani 1 1 d .
C1 C 0.94163(13) 0.74451(14) 0.38763(12) 0.0213(5) Uani 1 1 d .
C2 C 0.94841(15) 0.74696(14) 0.46534(13) 0.0279(6) Uani 1 1 d .
C3 C 0.9313(2) 0.82752(18) 0.49518(15) 0.0482(9) Uani 1 1 d .
H3A H 0.8818 0.8410 0.4815 0.072 Uiso 1 1 calc R
H3B H 0.9619 0.8685 0.4786 0.072 Uiso 1 1 calc R
H3C H 0.9391 0.8249 0.5445 0.072 Uiso 1 1 calc R
C4 C 1.0266(2) 0.7298(3) 0.48794(18) 0.0730(13) Uani 1 1 d .
H4A H 1.0358 0.7388 0.5367 0.109 Uiso 1 1 calc R
H4B H 1.0563 0.7655 0.4640 0.109 Uiso 1 1 calc R
H4C H 1.0374 0.6743 0.4776 0.109 Uiso 1 1 calc R
C5 C 0.9042(3) 0.6846(2) 0.49666(16) 0.0755(15) Uani 1 1 d .
H5A H 0.8542 0.6933 0.4815 0.113 Uiso 1 1 calc R
H5B H 0.9115 0.6888 0.5460 0.113 Uiso 1 1 calc R
H5C H 0.9183 0.6314 0.4827 0.113 Uiso 1 1 calc R
C6 C 0.92437(15) 0.88928(15) 0.35661(12) 0.0275(6) Uani 1 1 d .
C7 C 0.97803(16) 0.94642(16) 0.36799(13) 0.0319(7) Uani 1 1 d .
C8 C 0.9581(2) 1.02637(17) 0.37413(15) 0.0443(8) Uani 1 1 d .
H8 H 0.9934 1.0662 0.3819 0.053 Uiso 1 1 calc R
C9 C 0.8878(2) 1.04809(19) 0.36913(17) 0.0522(9) Uani 1 1 d .
H9 H 0.8752 1.1025 0.3740 0.063 Uiso 1 1 calc R
C10 C 0.8358(2) 0.99124(19) 0.35716(16) 0.0473(9) Uani 1 1 d .
H10 H 0.7877 1.0070 0.3537 0.057 Uiso 1 1 calc R
C11 C 0.85259(16) 0.91108(17) 0.35011(14) 0.0339(7) Uani 1 1 d .
C12 C 1.05573(17) 0.92552(18) 0.37451(15) 0.0398(8) Uani 1 1 d .
H12 H 1.0601 0.8662 0.3723 0.048 Uiso 1 1 calc R
C13 C 1.09454(19) 0.9537(2) 0.44092(16) 0.0526(9) Uani 1 1 d .
H13A H 1.0918 1.0120 0.4436 0.079 Uiso 1 1 calc R
H13B H 1.1441 0.9374 0.4431 0.079 Uiso 1 1 calc R
H13C H 1.0727 0.9300 0.4787 0.079 Uiso 1 1 calc R
C14 C 1.0913(2) 0.9613(3) 0.31570(17) 0.0651(11) Uani 1 1 d .
H14A H 1.0668 0.9430 0.2729 0.098 Uiso 1 1 calc R
H14B H 1.1407 0.9443 0.3188 0.098 Uiso 1 1 calc R
H14C H 1.0891 1.0197 0.3179 0.098 Uiso 1 1 calc R
C15 C 0.79349(16) 0.85117(19) 0.33552(15) 0.0389(7) Uani 1 1 d .
H15 H 0.8157 0.7975 0.3322 0.047 Uiso 1 1 calc R
C16 C 0.7506(2) 0.8678(2) 0.26815(17) 0.0588(10) Uani 1 1 d .
H16A H 0.7288 0.9207 0.2695 0.088 Uiso 1 1 calc R
H16B H 0.7137 0.8273 0.2598 0.088 Uiso 1 1 calc R
H16C H 0.7817 0.8663 0.2319 0.088 Uiso 1 1 calc R
C17 C 0.7438(2) 0.8465(3) 0.39106(19) 0.0655(11) Uani 1 1 d .
H17A H 0.7699 0.8271 0.4328 0.098 Uiso 1 1 calc R
H17B H 0.7050 0.8098 0.3772 0.098 Uiso 1 1 calc R
H17C H 0.7247 0.8996 0.3987 0.098 Uiso 1 1 calc R
C18 C 0.92924(15) 0.59661(15) 0.36407(12) 0.0260(6) Uani 1 1 d .
C19 C 0.98623(16) 0.54278(16) 0.37130(13) 0.0305(6) Uani 1 1 d .
C20 C 0.97126(19) 0.46148(17) 0.37652(14) 0.0394(7) Uani 1 1 d .
H20 H 1.0092 0.4244 0.3815 0.047 Uiso 1 1 calc R
C21 C 0.9031(2) 0.43370(18) 0.37460(15) 0.0468(9) Uani 1 1 d .
H21 H 0.8941 0.3781 0.3772 0.056 Uiso 1 1 calc R
C22 C 0.84784(18) 0.48743(17) 0.36883(14) 0.0397(8) Uani 1 1 d .
H22 H 0.8009 0.4681 0.3684 0.048 Uiso 1 1 calc R
C23 C 0.85911(16) 0.56905(16) 0.36357(13) 0.0312(6) Uani 1 1 d .
C24 C 1.06276(16) 0.56822(17) 0.37222(14) 0.0334(7) Uani 1 1 d .
H24 H 1.0646 0.6278 0.3726 0.040 Uiso 1 1 calc R
C25 C 1.10804(18) 0.5375(2) 0.43479(15) 0.0459(8) Uani 1 1 d .
H25A H 1.0871 0.5544 0.4755 0.069 Uiso 1 1 calc R
H25B H 1.1558 0.5594 0.4356 0.069 Uiso 1 1 calc R
H25C H 1.1101 0.4792 0.4334 0.069 Uiso 1 1 calc R
C26 C 1.09402(19) 0.5386(2) 0.30849(15) 0.0484(9) Uani 1 1 d .
H26A H 1.0942 0.4801 0.3080 0.073 Uiso 1 1 calc R
H26B H 1.1424 0.5583 0.3085 0.073 Uiso 1 1 calc R
H26C H 1.0653 0.5584 0.2683 0.073 Uiso 1 1 calc R
C27 C 0.79613(16) 0.62492(18) 0.35822(15) 0.0367(7) Uani 1 1 d .
H27 H 0.8141 0.6800 0.3688 0.044 Uiso 1 1 calc R
C28 C 0.74335(19) 0.6038(2) 0.40945(18) 0.0571(10) Uani 1 1 d .
H28A H 0.7178 0.5551 0.3949 0.086 Uiso 1 1 calc R
H28B H 0.7098 0.6477 0.4119 0.086 Uiso 1 1 calc R
H28C H 0.7690 0.5952 0.4540 0.086 Uiso 1 1 calc R
C29 C 0.75783(18) 0.6262(2) 0.28717(16) 0.0484(8) Uani 1 1 d .
H29A H 0.7900 0.6455 0.2553 0.073 Uiso 1 1 calc R
H29B H 0.7169 0.6618 0.2861 0.073 Uiso 1 1 calc R
H29C H 0.7420 0.5722 0.2744 0.073 Uiso 1 1 calc R
C30 C 0.9524(7) 0.7395(8) 0.7071(7) 0.104(4) Uiso 0.50 1 d PD
C31 C 1.0436(8) 0.7378(9) 0.7258(9) 0.130(5) Uiso 0.50 1 d PD
C32 C 0.9490(8) 0.7816(10) 0.7079(8) 0.133(6) Uiso 0.50 1 d P
C33 C 1.0583(6) 0.7745(7) 0.7240(5) 0.079(3) Uiso 0.50 1 d P

loop_
_atom_site_aniso_label
_atom_site_aniso_U_11
_atom_site_aniso_U_22
_atom_site_aniso_U_33
_atom_site_aniso_U_23
_atom_site_aniso_U_13
_atom_site_aniso_U_12
Ge1 0.02867(17) 0.02379(17) 0.02179(17) -0.00040(11) 0.00652(11) 0.00030(12)
N1 0.0268(12) 0.0218(11) 0.0238(11) -0.0003(8) 0.0063(9) 0.0009(9)
N2 0.0261(12) 0.0233(11) 0.0215(11) 0.0000(9) 0.0067(9) -0.0029(9)
C1 0.0195(12) 0.0220(13) 0.0231(12) -0.0014(10) 0.0050(10) -0.0007(10)
C2 0.0355(15) 0.0256(14) 0.0229(13) -0.0001(10) 0.0046(11) -0.0010(11)
C3 0.080(3) 0.0370(18) 0.0288(16) -0.0019(13) 0.0127(17) 0.0063(17)
C4 0.061(3) 0.116(4) 0.038(2) -0.013(2) -0.0132(18) 0.037(2)
C5 0.142(4) 0.060(2) 0.0265(17) -0.0036(16) 0.020(2) -0.056(3)
C6 0.0411(18) 0.0216(13) 0.0213(13) 0.0006(10) 0.0098(12) 0.0039(12)
C7 0.0469(19) 0.0259(14) 0.0244(14) -0.0022(11) 0.0099(13) -0.0033(13)
C8 0.075(3) 0.0237(15) 0.0355(17) -0.0054(12) 0.0096(17) -0.0052(15)
C9 0.080(3) 0.0285(17) 0.049(2) -0.0014(14) 0.0116(19) 0.0192(18)
C10 0.058(2) 0.0385(19) 0.0459(19) 0.0009(14) 0.0068(17) 0.0246(17)
C11 0.0426(18) 0.0342(16) 0.0256(15) 0.0031(12) 0.0062(13) 0.0119(13)
C12 0.046(2) 0.0323(16) 0.0424(18) -0.0098(13) 0.0109(15) -0.0113(14)
C13 0.050(2) 0.069(2) 0.0399(19) -0.0013(16) 0.0065(16) -0.0151(18)
C14 0.058(3) 0.103(3) 0.0366(19) -0.0153(19) 0.0171(18) -0.020(2)
C15 0.0321(17) 0.0435(18) 0.0424(18) 0.0063(13) 0.0102(14) 0.0112(13)
C16 0.058(2) 0.066(2) 0.051(2) 0.0083(18) -0.0056(18) -0.0037(19)
C17 0.047(2) 0.094(3) 0.059(2) 0.002(2) 0.0250(19) 0.004(2)
C18 0.0373(17) 0.0206(13) 0.0205(13) -0.0006(10) 0.0056(12) -0.0040(11)
C19 0.0460(19) 0.0259(14) 0.0207(13) 0.0014(10) 0.0078(13) 0.0008(12)
C20 0.060(2) 0.0254(15) 0.0333(16) 0.0019(12) 0.0044(15) 0.0037(14)
C21 0.077(3) 0.0239(16) 0.0395(18) 0.0003(13) 0.0044(17) -0.0114(16)
C22 0.052(2) 0.0341(17) 0.0327(16) -0.0011(12) 0.0055(15) -0.0190(15)
C23 0.0408(18) 0.0315(15) 0.0220(14) -0.0021(11) 0.0076(13) -0.0091(12)
C24 0.0406(18) 0.0293(15) 0.0313(15) 0.0040(11) 0.0084(13) 0.0064(12)
C25 0.047(2) 0.053(2) 0.0372(18) 0.0077(14) 0.0012(15) 0.0112(16)
C26 0.057(2) 0.055(2) 0.0364(18) 0.0031(15) 0.0172(16) 0.0106(17)
C27 0.0303(17) 0.0379(17) 0.0429(17) -0.0052(13) 0.0077(14) -0.0093(13)
C28 0.044(2) 0.071(3) 0.060(2) -0.0150(18) 0.0214(18) -0.0185(18)
C29 0.039(2) 0.058(2) 0.048(2) -0.0035(16) 0.0024(16) -0.0023(16)

loop_
_atom_type_symbol
_atom_type_description
_atom_type_scat_dispersion_real
_atom_type_scat_dispersion_imag
_atom_type_scat_source
C C 0.0033 0.0016 'International Tables Vol C Tables 4.2.6.8 and 6.1.1.4'
H H 0.0000 0.0000 'International Tables Vol C Tables 4.2.6.8 and 6.1.1.4'
N N 0.0061 0.0033 'International Tables Vol C Tables 4.2.6.8 and 6.1.1.4'
Ge Ge 0.1547 1.8001 'International Tables Vol C Tables 4.2.6.8 and 6.1.1.4'
O O 0.0106 0.0060 'International Tables Vol C Tables 4.2.6.8 and 6.1.1.4'

loop_
_geom_angle_atom_site_label_1
_geom_angle_atom_site_label_2
_geom_angle_atom_site_label_3
_geom_angle
_geom_angle_site_symmetry_1
_geom_angle_site_symmetry_3
N1 Ge1 N2 63.61(9) . .
N1 Ge1 Ge1 96.74(7) . 2_755
N2 Ge1 Ge1 97.70(7) . 2_755
C31 O1 C30 83.3(8) . .
C31 O1 C33 29.3(8) . .
C30 O1 C33 100.7(9) . .
C31 O1 C32 92.5(11) . .
C30 O1 C32 29.7(9) . .
C33 O1 C32 96.1(9) . .
C1 N1 C6 129.6(2) . .
C1 N1 Ge1 94.93(15) . .
C6 N1 Ge1 130.04(17) . .
C1 N2 C18 131.6(2) . .
C1 N2 Ge1 94.19(15) . .
C18 N2 Ge1 131.45(16) . .
N2 C1 N1 106.9(2) . .
N2 C1 C2 126.1(2) . .
N1 C1 C2 126.6(2) . .
C5 C2 C3 107.6(3) . .
C5 C2 C4 108.2(3) . .
C3 C2 C4 106.9(3) . .
C5 C2 C1 113.6(2) . .
C3 C2 C1 114.6(2) . .
C4 C2 C1 105.6(2) . .
C7 C6 C11 121.5(3) . .
C7 C6 N1 119.5(2) . .
C11 C6 N1 118.8(2) . .
C8 C7 C6 117.9(3) . .
C8 C7 C12 119.0(3) . .
C6 C7 C12 123.1(2) . .
C9 C8 C7 121.0(3) . .
C10 C9 C8 120.3(3) . .
C9 C10 C11 121.2(3) . .
C10 C11 C6 118.1(3) . .
C10 C11 C15 119.1(3) . .
C6 C11 C15 122.8(2) . .
C7 C12 C13 112.8(3) . .
C7 C12 C14 110.3(3) . .
C13 C12 C14 109.1(3) . .
C11 C15 C16 111.7(3) . .
C11 C15 C17 113.4(3) . .
C16 C15 C17 109.3(3) . .
C19 C18 C23 120.7(2) . .
C19 C18 N2 119.7(2) . .
C23 C18 N2 119.3(2) . .
C20 C19 C18 118.1(3) . .
C20 C19 C24 118.4(3) . .
C18 C19 C24 123.4(2) . .
C21 C20 C19 121.8(3) . .
C20 C21 C22 119.4(3) . .
C21 C22 C23 121.7(3) . .
C22 C23 C18 118.3(3) . .
C22 C23 C27 119.1(3) . .
C18 C23 C27 122.6(2) . .
C19 C24 C25 112.2(2) . .
C19 C24 C26 110.5(3) . .
C25 C24 C26 109.2(3) . .
C23 C27 C29 112.0(2) . .
C23 C27 C28 112.0(3) . .
C29 C27 C28 109.5(3) . .
C32 C30 C31 90(2) . 2_756
C32 C30 O1 80.7(19) . .
C31 C30 O1 123.9(14) 2_756 .
C32 C30 C33 64.8(18) . 2_756
C31 C30 C33 26.4(8) 2_756 2_756
O1 C30 C33 123.3(10) . 2_756
C32 C30 C31 96(2) . .
C31 C30 C31 80.2(13) 2_756 .
O1 C30 C31 46.8(7) . .
C33 C30 C31 91.9(10) 2_756 .
C33 C31 O1 84(2) . .
C33 C31 C30 93(2) . 2_756
O1 C31 C30 143.7(16) . 2_756
C33 C31 C32 66.5(18) . 2_756
O1 C31 C32 126.2(14) . 2_756
C30 C31 C32 28.2(9) 2_756 2_756
C33 C31 C30 112(2) . .
O1 C31 C30 50.0(7) . .
C30 C31 C30 99.8(13) 2_756 .
C32 C31 C30 100.5(11) 2_756 .
C33 C31 C32 91(2) . .
O1 C31 C32 46.5(7) . .
C30 C31 C32 97.7(12) 2_756 .
C32 C31 C32 88.8(12) 2_756 .
C30 C31 C32 21.3(7) . .
C33 C31 C31 113.1(19) . 2_756
O1 C31 C31 89.1(11) . 2_756
C30 C31 C31 58.9(10) 2_756 2_756
C32 C31 C31 65.6(11) 2_756 2_756
C30 C31 C31 40.9(7) . 2_756
C32 C31 C31 44.7(7) . 2_756
C30 C32 C33 87(2) . 2_756
C30 C32 O1 69.6(18) . .
C33 C32 O1 129.2(13) 2_756 .
C30 C32 C31 62.2(17) . 2_756
C33 C32 C31 26.8(8) 2_756 2_756
O1 C32 C31 107.8(12) . 2_756
C30 C32 C31 62.9(18) . .
C33 C32 C31 88.3(11) 2_756 .
O1 C32 C31 41.0(7) . .
C31 C32 C31 69.6(11) 2_756 .
C31 C33 O1 67.0(18) . .
C31 C33 C32 86.7(19) . 2_756
O1 C33 C32 128.0(11) . 2_756
C31 C33 C30 60.5(18) . 2_756
O1 C33 C30 117.0(10) . 2_756
C32 C33 C30 27.7(8) 2_756 2_756

loop_
_geom_bond_atom_site_label_1
_geom_bond_atom_site_label_2
_geom_bond_distance
_geom_bond_site_symmetry_2
Ge1 N1 2.032(2) .
Ge1 N2 2.049(2) .
Ge1 Ge1 2.6380(8) 2_755
O1 C31 1.277(16) .
O1 C30 1.342(14) .
O1 C33 1.379(12) .
O1 C32 1.413(16) .
N1 C1 1.339(3) .
N1 C6 1.443(3) .
N2 C1 1.339(3) .
N2 C18 1.435(3) .
C1 C2 1.540(4) .
C2 C5 1.516(4) .
C2 C3 1.524(4) .
C2 C4 1.539(5) .
C6 C7 1.403(4) .
C6 C11 1.409(4) .
C7 C8 1.402(4) .
C7 C12 1.514(4) .
C8 C9 1.382(5) .
C9 C10 1.377(5) .
C10 C11 1.392(4) .
C11 C15 1.515(4) .
C12 C13 1.524(4) .
C12 C14 1.533(4) .
C15 C16 1.525(5) .
C15 C17 1.528(4) .
C18 C19 1.408(4) .
C18 C23 1.413(4) .
C19 C20 1.399(4) .
C19 C24 1.518(4) .
C20 C21 1.377(5) .
C21 C22 1.381(5) .
C22 C23 1.391(4) .
C23 C27 1.518(4) .
C24 C25 1.531(4) .
C24 C26 1.538(4) .
C27 C29 1.525(4) .
C27 C28 1.544(4) .
C30 C32 0.71(2) .
C30 C31 1.330(19) 2_756
C30 C33 1.525(17) 2_756
C30 C31 1.741(15) .
C31 C33 0.679(18) .
C31 C30 1.330(19) 2_756
C31 C32 1.50(2) 2_756
C31 C32 1.95(2) .
C31 C31 2.00(3) 2_756
C32 C33 1.382(17) 2_756
C32 C31 1.50(2) 2_756
C33 C32 1.382(17) 2_756
C33 C30 1.525(17) 2_756
